data_4310174
loop_
_publ_author_name
'Ya Cai'
'Yan Wang'
'Yizhi Li'
'Xiaoshu Wang'
'Xinquan Xin'
'Caiming Liu'
'Hegen Zheng'

_publ_section_title
;
New Skeletal 3D Polymeric Inorganic Cluster [W4S16Cu16Cl16]n with Cu in
Mixed-Valence States: Solid-State Synthesis, Crystal Structure, and
Third-Order Nonlinear Optical Properties
;
_journal_name_full 'Inorganic Chemistry'
_journal_page_first 9128
_journal_page_last 9130
_journal_paper_doi 10.1021/ic051230n
_journal_volume 44
_journal_year 2005
_chemical_formula_moiety 'Cl4 Cu4 S4 W'
_chemical_formula_sum 'Cl4 Cu4 S4 W'
_chemical_formula_weight 708.05
_chemical_name_systematic
; 
 ? 
;
_space_group_IT_number 139
_symmetry_cell_setting tetragonal
_symmetry_space_group_name_Hall '-I 4 2'
_symmetry_space_group_name_H-M 'I 4/m m m'
_atom_sites_solution_hydrogens geom
_atom_sites_solution_primary direct
_atom_sites_solution_secondary difmap
_audit_creation_method SHELXL-97
_cell_angle_alpha 90.00
_cell_angle_beta 90.00
_cell_angle_gamma 90.00
_cell_formula_units_Z 4
_cell_length_a 11.5262(17)
_cell_length_b 11.5262(17)
_cell_length_c 5.5308(15)
_cell_measurement_reflns_used 276
_cell_measurement_temperature 293(2)
_cell_measurement_theta_max 18.63
_cell_measurement_theta_min 2.50
_cell_volume 734.8(3)
_computing_cell_refinement SMART
_computing_data_collection 'SMART (Bruker, 2000)'
_computing_data_reduction 'SAINT (Bruker, 2000)'
_computing_molecular_graphics SHELXTL
_computing_publication_material SHELXTL
_computing_structure_refinement SHELXTL
_computing_structure_solution 'SHELXTL (Bruker, 2000)'
_diffrn_ambient_temperature 293(2)
_diffrn_measured_fraction_theta_full 1.000
_diffrn_measured_fraction_theta_max 1.000
_diffrn_measurement_device_type 'Bruker Smart Apex CCD area detector'
_diffrn_measurement_method 'phi and omega scans'
_diffrn_radiation_monochromator graphite
_diffrn_radiation_source 'sealed tube'
_diffrn_radiation_type MoK\a
_diffrn_radiation_wavelength 0.71073
_diffrn_reflns_av_R_equivalents 0.0301
_diffrn_reflns_av_sigmaI/netI 0.0351
_diffrn_reflns_limit_h_max 9
_diffrn_reflns_limit_h_min 0
_diffrn_reflns_limit_k_max 13
_diffrn_reflns_limit_k_min 0
_diffrn_reflns_limit_l_max 6
_diffrn_reflns_limit_l_min 0
_diffrn_reflns_number 1923
_diffrn_reflns_theta_full 25.43
_diffrn_reflns_theta_max 25.43
_diffrn_reflns_theta_min 2.50
_exptl_absorpt_coefficient_mu 29.483
_exptl_absorpt_correction_T_max 0.05
_exptl_absorpt_correction_T_min 0.04
_exptl_absorpt_correction_type multi-scan
_exptl_absorpt_process_details 'SADABS, Bruker(2000)'
_exptl_crystal_colour red
_exptl_crystal_density_diffrn 6.400
_exptl_crystal_density_method 'not measured'
_exptl_crystal_description block
_exptl_crystal_F_000 1288
_exptl_crystal_size_max 0.2
_exptl_crystal_size_mid 0.1
_exptl_crystal_size_min 0.1
_refine_diff_density_max 2.999
_refine_diff_density_min -5.331
_refine_diff_density_rms 0.489
_refine_ls_extinction_method none
_refine_ls_goodness_of_fit_ref 1.031
_refine_ls_matrix_type full
_refine_ls_number_parameters 24
_refine_ls_number_reflns 226
_refine_ls_number_restraints 0
_refine_ls_restrained_S_all 1.031
_refine_ls_R_factor_all 0.0683
_refine_ls_R_factor_gt 0.0534
_refine_ls_shift/su_max 0.000
_refine_ls_shift/su_mean 0.000
_refine_ls_structure_factor_coef Fsqd
_refine_ls_weighting_details 'calc w=1/[\s^2^(Fo^2^)+(0.086P)^2^+1.99P] where P=(Fo^2^+2Fc^2^)/3'
_refine_ls_weighting_scheme calc
_refine_ls_wR_factor_gt 0.1245
_refine_ls_wR_factor_ref 0.1289
_reflns_number_gt 166
_reflns_number_total 226
_reflns_threshold_expression >2sigma(I)
_cod_data_source_file ic051230nsi20051006_050816.cif
_cod_data_source_block 20510b
_cod_depositor_comments
;
The following automatic conversions were performed:
'_symmetry_cell_setting' value 'Tetragonal' changed to 'tetragonal'
according to '/home/saulius/struct/CIF-dictionaries/cif_core.dic'
dictionary named 'cif_core.dic' version 2.4.1 from 2010-06-29.

Automatic conversion script
Id: cif_fix_enum 1527 2010-12-29 10:47:43Z saulius 
;
_cod_database_code 4310174

loop_
_symmetry_equiv_pos_as_xyz
'x, y, z'
'-y, x, z'
'-x, -y, z'
'y, -x, z'
'x, -y, -z'
'y, x, -z'
'-x, y, -z'
'-y, -x, -z'
'x+1/2, y+1/2, z+1/2'
'-y+1/2, x+1/2, z+1/2'
'-x+1/2, -y+1/2, z+1/2'
'y+1/2, -x+1/2, z+1/2'
'x+1/2, -y+1/2, -z+1/2'
'y+1/2, x+1/2, -z+1/2'
'-x+1/2, y+1/2, -z+1/2'
'-y+1/2, -x+1/2, -z+1/2'
'-x, -y, -z'
'y, -x, -z'
'x, y, -z'
'-y, x, -z'
'-x, y, z'
'-y, -x, z'
'x, -y, z'
'y, x, z'
'-x+1/2, -y+1/2, -z+1/2'
'y+1/2, -x+1/2, -z+1/2'
'x+1/2, y+1/2, -z+1/2'
'-y+1/2, x+1/2, -z+1/2'
'-x+1/2, y+1/2, z+1/2'
'-y+1/2, -x+1/2, z+1/2'
'x+1/2, -y+1/2, z+1/2'
'y+1/2, x+1/2, z+1/2'

loop_
_atom_site_label
_atom_site_type_symbol
_atom_site_fract_x
_atom_site_fract_y
_atom_site_fract_z
_atom_site_U_iso_or_equiv
_atom_site_adp_type
_atom_site_occupancy
_atom_site_symmetry_multiplicity
_atom_site_calc_flag
_atom_site_refinement_flags
_atom_site_disorder_assembly
_atom_site_disorder_group
Cl1 Cl 0.3334(5) 0.1666(5) 0.2500 0.072(2) Uani 1 2 d S . .
Cu1 Cu 0.3334(3) 0.3334(3) 0.5000 0.0770(18) Uani 1 4 d S . .
Cu2 Cu 0.5000 0.1633(4) 0.0000 0.0635(15) Uani 1 4 d S . .
S1 S 0.5000 0.3411(4) -0.2500(10) 0.0350(12) Uani 1 2 d S . .
W1 W 0.5000 0.5000 0.5000 0.0278(8) Uani 1 16 d S . .
W2 W 0.5000 0.5000 0.0000 0.0303(8) Uani 1 16 d S . .

loop_
_atom_site_aniso_label
_atom_site_aniso_U_11
_atom_site_aniso_U_22
_atom_site_aniso_U_33
_atom_site_aniso_U_23
_atom_site_aniso_U_13
_atom_site_aniso_U_12
Cl1 0.074(3) 0.074(3) 0.070(5) -0.005(3) -0.005(3) -0.023(4)
Cu1 0.076(2) 0.076(2) 0.080(4) 0.000 0.000 -0.015(3)
Cu2 0.071(3) 0.055(3) 0.064(3) 0.000 0.000 0.000
S1 0.042(3) 0.040(3) 0.023(2) -0.011(3) 0.000 0.000
W1 0.0338(11) 0.0338(11) 0.0157(14) 0.000 0.000 0.000
W2 0.0370(11) 0.0370(11) 0.0170(14) 0.000 0.000 0.000

loop_
_atom_type_symbol
_atom_type_description
_atom_type_scat_dispersion_real
_atom_type_scat_dispersion_imag
_atom_type_scat_source
Cl Cl 0.1484 0.1585 'International Tables Vol C Tables 4.2.6.8 and 6.1.1.4'
Cu Cu 0.3201 1.2651 'International Tables Vol C Tables 4.2.6.8 and 6.1.1.4'
S S 0.1246 0.1234 'International Tables Vol C Tables 4.2.6.8 and 6.1.1.4'
W W -0.8490 6.8722 'International Tables Vol C Tables 4.2.6.8 and 6.1.1.4'

loop_
_geom_angle_atom_site_label_1
_geom_angle_atom_site_label_2
_geom_angle_atom_site_label_3
_geom_angle
_geom_angle_site_symmetry_1
_geom_angle_site_symmetry_3
_geom_angle_publ_flag
Cu2 Cl1 Cu2 108.4(4) 10_545 . ?
Cu2 Cl1 Cu1 108.52(5) 10_545 . ?
Cu2 Cl1 Cu1 110.73(13) . . ?
Cu2 Cl1 Cu1 110.73(13) 10_545 25 ?
Cu2 Cl1 Cu1 108.52(5) . 25 ?
Cu1 Cl1 Cu1 109.9(4) . 25 ?
S1 Cu1 S1 66.3(2) 1_556 4_566 ?
S1 Cu1 S1 71.5(2) 1_556 19 ?
S1 Cu1 S1 106.3(3) 4_566 19 ?
S1 Cu1 S1 106.3(3) 1_556 18_565 ?
S1 Cu1 S1 71.5(2) 4_566 18_565 ?
S1 Cu1 S1 66.3(2) 19 18_565 ?
S1 Cu1 Cl1 177.9(3) 1_556 25 ?
S1 Cu1 Cl1 111.8(2) 4_566 25 ?
S1 Cu1 Cl1 108.51(14) 19 25 ?
S1 Cu1 Cl1 71.90(15) 18_565 25 ?
S1 Cu1 Cl1 111.8(2) 1_556 . ?
S1 Cu1 Cl1 177.9(3) 4_566 . ?
S1 Cu1 Cl1 71.90(15) 19 . ?
S1 Cu1 Cl1 108.51(14) 18_565 . ?
Cl1 Cu1 Cl1 70.1(4) 25 . ?
S1 Cu1 Cl1 71.90(15) 1_556 19_556 ?
S1 Cu1 Cl1 108.51(14) 4_566 19_556 ?
S1 Cu1 Cl1 111.8(2) 19 19_556 ?
S1 Cu1 Cl1 177.9(3) 18_565 19_556 ?
Cl1 Cu1 Cl1 109.9(3) 25 19_556 ?
Cl1 Cu1 Cl1 71.4(2) . 19_556 ?
S1 Cu1 Cl1 108.51(14) 1_556 11 ?
S1 Cu1 Cl1 71.90(15) 4_566 11 ?
S1 Cu1 Cl1 177.9(3) 19 11 ?
S1 Cu1 Cl1 111.8(2) 18_565 11 ?
Cl1 Cu1 Cl1 71.4(2) 25 11 ?
Cl1 Cu1 Cl1 109.9(3) . 11 ?
Cl1 Cu1 Cl1 70.1(4) 19_556 11 ?
S1 Cu1 W1 53.15(16) 1_556 . ?
S1 Cu1 W1 53.15(16) 4_566 . ?
S1 Cu1 W1 53.15(16) 19 . ?
S1 Cu1 W1 53.15(16) 18_565 . ?
Cl1 Cu1 W1 125.03(13) 25 . ?
Cl1 Cu1 W1 125.03(13) . . ?
Cl1 Cu1 W1 125.03(13) 19_556 . ?
Cl1 Cu1 W1 125.03(13) 11 . ?
Cl1 Cu2 Cl1 178.2(4) 26 19 ?
Cl1 Cu2 Cl1 108.46(17) 26 . ?
Cl1 Cu2 Cl1 71.51(18) 19 . ?
Cl1 Cu2 Cl1 71.51(18) 26 12_554 ?
Cl1 Cu2 Cl1 108.46(17) 19 12_554 ?
Cl1 Cu2 Cl1 178.2(4) . 12_554 ?
Cl1 Cu2 S1 70.12(12) 26 19 ?
Cl1 Cu2 S1 108.3(2) 19 19 ?
Cl1 Cu2 S1 70.12(12) . 19 ?
Cl1 Cu2 S1 108.3(2) 12_554 19 ?
Cl1 Cu2 S1 108.3(2) 26 . ?
Cl1 Cu2 S1 70.12(12) 19 . ?
Cl1 Cu2 S1 108.3(2) . . ?
Cl1 Cu2 S1 70.12(12) 12_554 . ?
S1 Cu2 S1 68.0(3) 19 . ?
W1 S1 W2 74.09(16) 1_554 . ?
W1 S1 Cu1 71.21(17) 1_554 1_554 ?
W2 S1 Cu1 112.43(15) . 1_554 ?
W1 S1 Cu1 71.21(17) 1_554 2_654 ?
W2 S1 Cu1 112.43(15) . 2_654 ?
Cu1 S1 Cu1 108.4(2) 1_554 2_654 ?
W1 S1 Cu2 177.0(3) 1_554 . ?
W2 S1 Cu2 108.9(2) . . ?
Cu1 S1 Cu2 107.20(17) 1_554 . ?
Cu1 S1 Cu2 107.20(17) 2_654 . ?
S1 W1 S1 180.0 19 3_666 ?
S1 W1 S1 68.72(13) 19 18_565 ?
S1 W1 S1 111.28(13) 3_666 18_565 ?
S1 W1 S1 111.28(13) 19 2_656 ?
S1 W1 S1 68.72(13) 3_666 2_656 ?
S1 W1 S1 180.000(1) 18_565 2_656 ?
S1 W1 S1 74.1(3) 19 1_556 ?
S1 W1 S1 105.9(3) 3_666 1_556 ?
S1 W1 S1 111.28(14) 18_565 1_556 ?
S1 W1 S1 68.72(13) 2_656 1_556 ?
S1 W1 S1 68.72(13) 19 20_655 ?
S1 W1 S1 111.28(14) 3_666 20_655 ?
S1 W1 S1 105.9(3) 18_565 20_655 ?
S1 W1 S1 74.1(3) 2_656 20_655 ?
S1 W1 S1 111.28(13) 1_556 20_655 ?
S1 W1 S1 111.28(14) 19 4_566 ?
S1 W1 S1 68.72(13) 3_666 4_566 ?
S1 W1 S1 74.1(3) 18_565 4_566 ?
S1 W1 S1 105.9(3) 2_656 4_566 ?
S1 W1 S1 68.72(13) 1_556 4_566 ?
S1 W1 S1 180.000(1) 20_655 4_566 ?
S1 W1 S1 105.9(3) 19 17_665 ?
S1 W1 S1 74.1(3) 3_666 17_665 ?
S1 W1 S1 68.72(13) 18_565 17_665 ?
S1 W1 S1 111.28(14) 2_656 17_665 ?
S1 W1 S1 180.0 1_556 17_665 ?
S1 W1 S1 68.72(13) 20_655 17_665 ?
S1 W1 S1 111.28(13) 4_566 17_665 ?
S1 W1 Cu1 55.64(7) 19 . ?
S1 W1 Cu1 124.36(7) 3_666 . ?
S1 W1 Cu1 55.64(7) 18_565 . ?
S1 W1 Cu1 124.36(7) 2_656 . ?
S1 W1 Cu1 55.64(7) 1_556 . ?
S1 W1 Cu1 124.36(7) 20_655 . ?
S1 W1 Cu1 55.64(7) 4_566 . ?
S1 W1 Cu1 124.36(7) 17_665 . ?
S1 W1 Cu1 124.36(7) 19 17_666 ?
S1 W1 Cu1 55.64(7) 3_666 17_666 ?
S1 W1 Cu1 124.36(7) 18_565 17_666 ?
S1 W1 Cu1 55.64(7) 2_656 17_666 ?
S1 W1 Cu1 124.36(7) 1_556 17_666 ?
S1 W1 Cu1 55.64(7) 20_655 17_666 ?
S1 W1 Cu1 124.36(7) 4_566 17_666 ?
S1 W1 Cu1 55.64(7) 17_665 17_666 ?
Cu1 W1 Cu1 180.00(11) . 17_666 ?
S1 W1 Cu1 55.64(7) 19 2_655 ?
S1 W1 Cu1 124.36(7) 3_666 2_655 ?
S1 W1 Cu1 124.36(7) 18_565 2_655 ?
S1 W1 Cu1 55.64(7) 2_656 2_655 ?
S1 W1 Cu1 55.64(7) 1_556 2_655 ?
S1 W1 Cu1 55.64(7) 20_655 2_655 ?
S1 W1 Cu1 124.36(7) 4_566 2_655 ?
S1 W1 Cu1 124.36(7) 17_665 2_655 ?
Cu1 W1 Cu1 90.0 . 2_655 ?
Cu1 W1 Cu1 90.0 17_666 2_655 ?
S1 W1 Cu1 124.36(7) 19 18_566 ?
S1 W1 Cu1 55.64(7) 3_666 18_566 ?
S1 W1 Cu1 55.64(7) 18_565 18_566 ?
S1 W1 Cu1 124.36(7) 2_656 18_566 ?
S1 W1 Cu1 124.36(7) 1_556 18_566 ?
S1 W1 Cu1 124.36(7) 20_655 18_566 ?
S1 W1 Cu1 55.64(7) 4_566 18_566 ?
S1 W1 Cu1 55.64(7) 17_665 18_566 ?
Cu1 W1 Cu1 90.0 . 18_566 ?
Cu1 W1 Cu1 90.0 17_666 18_566 ?
Cu1 W1 Cu1 180.0 2_655 18_566 ?
S1 W2 S1 111.28(15) . 20_655 ?
S1 W2 S1 68.72(15) . 4_565 ?
S1 W2 S1 180.0 20_655 4_565 ?
S1 W2 S1 180.0(3) . 17_665 ?
S1 W2 S1 68.72(15) 20_655 17_665 ?
S1 W2 S1 111.28(15) 4_565 17_665 ?
S1 W2 S1 74.1(3) . 19 ?
S1 W2 S1 68.72(15) 20_655 19 ?
S1 W2 S1 111.28(15) 4_565 19 ?
S1 W2 S1 105.9(3) 17_665 19 ?
S1 W2 S1 68.72(15) . 2_655 ?
S1 W2 S1 74.1(3) 20_655 2_655 ?
S1 W2 S1 105.9(3) 4_565 2_655 ?
S1 W2 S1 111.28(15) 17_665 2_655 ?
S1 W2 S1 111.28(15) 19 2_655 ?
S1 W2 S1 105.9(3) . 3_665 ?
S1 W2 S1 111.28(15) 20_655 3_665 ?
S1 W2 S1 68.72(15) 4_565 3_665 ?
S1 W2 S1 74.1(3) 17_665 3_665 ?
S1 W2 S1 180.0 19 3_665 ?
S1 W2 S1 68.72(15) 2_655 3_665 ?
S1 W2 S1 111.28(15) . 18_565 ?
S1 W2 S1 105.9(3) 20_655 18_565 ?
S1 W2 S1 74.1(3) 4_565 18_565 ?
S1 W2 S1 68.72(15) 17_665 18_565 ?
S1 W2 S1 68.72(15) 19 18_565 ?
S1 W2 S1 180.0 2_655 18_565 ?
S1 W2 S1 111.28(15) 3_665 18_565 ?
S1 W2 W1 52.95(14) . 1_554 ?
S1 W2 W1 127.05(14) 20_655 1_554 ?
S1 W2 W1 52.95(14) 4_565 1_554 ?
S1 W2 W1 127.05(14) 17_665 1_554 ?
S1 W2 W1 127.05(14) 19 1_554 ?
S1 W2 W1 52.95(14) 2_655 1_554 ?
S1 W2 W1 52.95(14) 3_665 1_554 ?
S1 W2 W1 127.05(14) 18_565 1_554 ?
S1 W2 W1 127.05(14) . . ?
S1 W2 W1 52.95(14) 20_655 . ?
S1 W2 W1 127.05(14) 4_565 . ?
S1 W2 W1 52.95(14) 17_665 . ?
S1 W2 W1 52.95(14) 19 . ?
S1 W2 W1 127.05(14) 2_655 . ?
S1 W2 W1 127.05(14) 3_665 . ?
S1 W2 W1 52.95(14) 18_565 . ?
W1 W2 W1 180.0 1_554 . ?

loop_
_geom_bond_atom_site_label_1
_geom_bond_atom_site_label_2
_geom_bond_distance
_geom_bond_site_symmetry_2
_geom_bond_publ_flag
Cl1 Cu2 2.366(5) 10_545 ?
Cl1 Cu2 2.366(5) . ?
Cl1 Cu1 2.369(6) . ?
Cl1 Cu1 2.369(6) 25 ?
Cu1 S1 2.368(4) 1_556 ?
Cu1 S1 2.368(4) 4_566 ?
Cu1 S1 2.368(4) 19 ?
Cu1 S1 2.368(4) 18_565 ?
Cu1 Cl1 2.369(6) 25 ?
Cu1 Cl1 2.369(6) 19_556 ?
Cu1 Cl1 2.369(6) 11 ?
Cu1 W1 2.715(5) . ?
Cu2 Cl1 2.366(5) 26 ?
Cu2 Cl1 2.366(5) 19 ?
Cu2 Cl1 2.366(5) 12_554 ?
Cu2 S1 2.472(6) 19 ?
Cu2 S1 2.472(6) . ?
S1 W1 2.295(6) 1_554 ?
S1 W2 2.295(5) . ?
S1 Cu1 2.368(4) 1_554 ?
S1 Cu1 2.368(4) 2_654 ?
W1 S1 2.295(6) 19 ?
W1 S1 2.295(6) 3_666 ?
W1 S1 2.295(6) 18_565 ?
W1 S1 2.295(6) 2_656 ?
W1 S1 2.295(6) 1_556 ?
W1 S1 2.295(6) 20_655 ?
W1 S1 2.295(6) 4_566 ?
W1 S1 2.295(6) 17_665 ?
W1 Cu1 2.715(5) 17_666 ?
W1 Cu1 2.715(5) 2_655 ?
W1 Cu1 2.715(5) 18_566 ?
W2 S1 2.295(5) 20_655 ?
W2 S1 2.295(5) 4_565 ?
W2 S1 2.295(5) 17_665 ?
W2 S1 2.295(5) 19 ?
W2 S1 2.295(5) 2_655 ?
W2 S1 2.295(5) 3_665 ?
W2 S1 2.295(5) 18_565 ?
W2 W1 2.7654(8) 1_554 ?
